data_7216120
loop_
_publ_author_name
'Golovanov, Denis G.'
'Lyssenko, Konstantin A.'
'Antipin, Mikhail Yu.'
'Vygodskii, Yakov S.'
'Lozinskaya, Elena I.'
'Shaplov, Alexander S.'

_publ_section_title
;
 Long-awaited polymorphic modification of triphenyl phosphite
;
_journal_issue 77
_journal_name_full CrystEngComm
_journal_page_first 465
_journal_paper_doi 10.1039/b505052a
_journal_volume 7
_journal_year 2005
_chemical_formula_moiety 'C18 H15 O3 P'
_chemical_formula_sum 'C18 H15 O3 P'
_chemical_formula_weight 310.27
_chemical_name_common 'triphelyn phosphite'
_chemical_name_systematic
;
triphelyn phosphite
;
_space_group_IT_number 14
_symmetry_cell_setting monoclinic
_symmetry_space_group_name_Hall '-P 2yn'
_symmetry_space_group_name_H-M 'P 1 21/n 1'
_atom_sites_solution_hydrogens difmap
_atom_sites_solution_primary direct
_atom_sites_solution_secondary difmap
_audit_creation_method SHELXL-97
_cell_angle_alpha 90.00
_cell_angle_beta 102.271(3)
_cell_angle_gamma 90.00
_cell_formula_units_Z 4
_cell_length_a 11.8146(14)
_cell_length_b 9.8538(11)
_cell_length_c 13.4621(16)
_cell_measurement_reflns_used 1024
_cell_measurement_temperature 120(2)
_cell_measurement_theta_max 27.01
_cell_measurement_theta_min 2.09
_cell_volume 1531.4(3)
_computing_cell_refinement 'SAINTPlus (Bruker, 1998a)'
_computing_data_collection 'SMART (Bruker, 1998b)'
_computing_data_reduction 'SAINTPlus (Bruker, 1998a)'
_computing_molecular_graphics 'SHELXTL ver. 5.1 (Sheldrick, 1998b)'
_computing_publication_material 'SHELXTL ver. 5.1 (Sheldrick, 1998b)'
_computing_structure_refinement 'SHELXTL ver. 5.1 (Sheldrick, 1998b)'
_computing_structure_solution 'SHELXTL ver. 5.1 (Sheldrick, 1998b)'
_diffrn_ambient_temperature 120(2)
_diffrn_measured_fraction_theta_full 0.992
_diffrn_measured_fraction_theta_max 0.992
_diffrn_measurement_device_type 'Bruker SMART 1000 CCD area detector'
_diffrn_measurement_method 'phi and omega scans'
_diffrn_radiation_monochromator graphite
_diffrn_radiation_source 'fine-focus sealed tube'
_diffrn_radiation_type MoK\a
_diffrn_radiation_wavelength 0.71073
_diffrn_reflns_av_R_equivalents 0.0408
_diffrn_reflns_av_sigmaI/netI 0.0829
_diffrn_reflns_limit_h_max 15
_diffrn_reflns_limit_h_min -13
_diffrn_reflns_limit_k_max 12
_diffrn_reflns_limit_k_min -11
_diffrn_reflns_limit_l_max 17
_diffrn_reflns_limit_l_min -9
_diffrn_reflns_number 7062
_diffrn_reflns_theta_full 27.01
_diffrn_reflns_theta_max 27.01
_diffrn_reflns_theta_min 2.09
_exptl_absorpt_coefficient_mu 0.189
_exptl_absorpt_correction_T_max 0.951
_exptl_absorpt_correction_T_min 0.938
_exptl_absorpt_correction_type multi-scan
_exptl_absorpt_process_details 'SADABS (Sheldrick, 1998a)'
_exptl_crystal_colour colorless
_exptl_crystal_density_diffrn 1.346
_exptl_crystal_density_method 'not measured'
_exptl_crystal_description prism
_exptl_crystal_F_000 648
_exptl_crystal_size_max 0.32
_exptl_crystal_size_mid 0.28
_exptl_crystal_size_min 0.25
_refine_diff_density_max 0.425
_refine_diff_density_min -0.282
_refine_diff_density_rms 0.066
_refine_ls_extinction_method none
_refine_ls_goodness_of_fit_ref 1.058
_refine_ls_hydrogen_treatment constr
_refine_ls_matrix_type full
_refine_ls_number_parameters 199
_refine_ls_number_reflns 3328
_refine_ls_number_restraints 0
_refine_ls_restrained_S_all 1.058
_refine_ls_R_factor_all 0.1099
_refine_ls_R_factor_gt 0.0576
_refine_ls_shift/su_max 0.000
_refine_ls_shift/su_mean 0.000
_refine_ls_structure_factor_coef Fsqd
_refine_ls_weighting_details 'calc w=1/[\s^2^(Fo^2^)+(0.0368P)^2^+0.2000P] where P=(Fo^2^+2Fc^2^)/3'
_refine_ls_weighting_scheme calc
_refine_ls_wR_factor_gt 0.1071
_refine_ls_wR_factor_ref 0.1177
_reflns_number_gt 1827
_reflns_number_total 3328
_reflns_threshold_expression I>2/s(I)
_cod_data_source_file b505052a.txt
_cod_data_source_block mon
_cod_depositor_comments
;
The following automatic conversions were performed:

'_symmetry_cell_setting' value 'Monoclinic' changed to 'monoclinic'
according to
/usr/data/users/saulius/automatic-downloads/retrospective/RSC/lib/dictionaries/cif_core.dic
dictionary named 'cif_core.dic' version 2.4.2 from 2011-04-26.

Automatic conversion script
Id: cif_fix_values 2281 2013-09-26 08:29:07Z andrius 
;
_cod_original_sg_symbol_H-M 'P 21/n'
_cod_database_code 7216120

loop_
_symmetry_equiv_pos_as_xyz
'x, y, z'
'-x+1/2, y+1/2, -z+1/2'
'-x, -y, -z'
'x-1/2, -y-1/2, z-1/2'

loop_
_atom_site_label
_atom_site_type_symbol
_atom_site_fract_x
_atom_site_fract_y
_atom_site_fract_z
_atom_site_U_iso_or_equiv
_atom_site_adp_type
_atom_site_occupancy
_atom_site_symmetry_multiplicity
_atom_site_calc_flag
_atom_site_refinement_flags
P1 P 0.98760(7) 0.22662(7) 0.10739(5) 0.0341(2) Uani 1 1 d .
O3 O 0.87673(16) 0.12438(17) 0.09449(13) 0.0336(5) Uani 1 1 d .
O1 O 0.93575(16) 0.32964(18) 0.01696(12) 0.0344(5) Uani 1 1 d .
O2 O 0.96148(16) 0.30540(18) 0.20741(12) 0.0340(5) Uani 1 1 d .
C13 C 0.8941(2) 0.0057(3) 0.15465(19) 0.0294(7) Uani 1 1 d .
C5 C 0.7444(3) 0.6150(3) 0.0400(2) 0.0373(7) Uani 1 1 d .
H5 H 0.7476 0.6993 0.0715 0.045 Uiso 1 1 calc R
C1 C 0.8351(2) 0.4089(3) 0.00717(19) 0.0291(6) Uani 1 1 d .
C9 C 1.2163(3) 0.5209(3) 0.2995(2) 0.0365(7) Uani 1 1 d .
H9 H 1.2774 0.5603 0.2763 0.044 Uiso 1 1 calc R
C8 C 1.1349(3) 0.4454(3) 0.2339(2) 0.0352(7) Uani 1 1 d .
H8 H 1.1397 0.4362 0.1661 0.042 Uiso 1 1 calc R
C18 C 0.9812(3) -0.0837(3) 0.1466(2) 0.0353(7) Uani 1 1 d .
H18 H 1.0287 -0.0676 0.1010 0.042 Uiso 1 1 calc R
C2 C 0.7341(3) 0.3646(3) -0.05487(19) 0.0356(7) Uani 1 1 d .
H2 H 0.7308 0.2801 -0.0862 0.043 Uiso 1 1 calc R
C11 C 1.1185(3) 0.4766(3) 0.4334(2) 0.0391(8) Uani 1 1 d .
H11 H 1.1131 0.4867 0.5010 0.047 Uiso 1 1 calc R
C14 C 0.8210(3) -0.0179(3) 0.2205(2) 0.0373(7) Uani 1 1 d .
H14 H 0.7624 0.0434 0.2248 0.045 Uiso 1 1 calc R
C16 C 0.9238(3) -0.2237(3) 0.2736(2) 0.0392(7) Uani 1 1 d .
H16 H 0.9340 -0.3014 0.3137 0.047 Uiso 1 1 calc R
C7 C 1.0464(2) 0.3834(3) 0.26880(19) 0.0300(7) Uani 1 1 d .
C15 C 0.8361(3) -0.1331(3) 0.2794(2) 0.0397(8) Uani 1 1 d .
H15 H 0.7869 -0.1502 0.3234 0.048 Uiso 1 1 calc R
C6 C 0.8423(3) 0.5329(3) 0.05573(19) 0.0314(7) Uani 1 1 d .
H6 H 0.9111 0.5609 0.0981 0.038 Uiso 1 1 calc R
C10 C 1.2078(3) 0.5385(3) 0.3996(2) 0.0386(7) Uani 1 1 d .
H10 H 1.2616 0.5913 0.4435 0.046 Uiso 1 1 calc R
C17 C 0.9966(3) -0.1975(3) 0.2074(2) 0.0392(8) Uani 1 1 d .
H17 H 1.0564 -0.2575 0.2041 0.047 Uiso 1 1 calc R
C4 C 0.6428(3) 0.5718(3) -0.0222(2) 0.0431(8) Uani 1 1 d .
H4 H 0.5774 0.6268 -0.0320 0.052 Uiso 1 1 calc R
C3 C 0.6373(3) 0.4476(3) -0.0701(2) 0.0427(8) Uani 1 1 d .
H3 H 0.5687 0.4195 -0.1127 0.051 Uiso 1 1 calc R
C12 C 1.0371(2) 0.4000(3) 0.3691(2) 0.0363(7) Uani 1 1 d .
H12 H 0.9765 0.3598 0.3925 0.044 Uiso 1 1 calc R

loop_
_atom_site_aniso_label
_atom_site_aniso_U_11
_atom_site_aniso_U_22
_atom_site_aniso_U_33
_atom_site_aniso_U_23
_atom_site_aniso_U_13
_atom_site_aniso_U_12
P1 0.0331(5) 0.0335(4) 0.0352(4) -0.0020(4) 0.0059(3) 0.0002(4)
O3 0.0312(12) 0.0310(11) 0.0362(11) 0.0027(9) 0.0019(9) -0.0020(9)
O1 0.0394(13) 0.0322(10) 0.0326(10) -0.0013(8) 0.0101(9) 0.0007(10)
O2 0.0315(12) 0.0382(11) 0.0318(10) -0.0005(9) 0.0056(9) -0.0043(9)
C13 0.0311(17) 0.0273(15) 0.0270(14) -0.0032(12) 0.0004(12) -0.0019(14)
C5 0.045(2) 0.0322(16) 0.0352(16) 0.0044(13) 0.0109(15) 0.0002(15)
C1 0.0339(18) 0.0292(15) 0.0260(14) 0.0050(12) 0.0106(13) -0.0011(14)
C9 0.0322(18) 0.0381(17) 0.0376(16) 0.0027(14) 0.0036(14) -0.0050(14)
C8 0.0397(19) 0.0373(17) 0.0269(14) 0.0047(13) 0.0032(13) -0.0020(15)
C18 0.0352(19) 0.0345(17) 0.0364(16) -0.0054(13) 0.0083(14) -0.0059(15)
C2 0.041(2) 0.0379(17) 0.0271(14) 0.0007(13) 0.0062(14) -0.0062(15)
C11 0.039(2) 0.0468(19) 0.0303(15) -0.0061(14) 0.0053(14) 0.0081(16)
C14 0.0352(19) 0.0387(17) 0.0381(16) -0.0067(14) 0.0078(14) 0.0020(15)
C16 0.045(2) 0.0303(16) 0.0376(16) 0.0016(14) -0.0009(14) -0.0034(16)
C7 0.0277(17) 0.0279(15) 0.0311(15) 0.0027(13) -0.0012(13) 0.0031(14)
C15 0.043(2) 0.0407(18) 0.0387(17) -0.0023(14) 0.0160(15) -0.0059(16)
C6 0.0353(18) 0.0300(16) 0.0284(14) 0.0038(13) 0.0053(13) -0.0020(14)
C10 0.036(2) 0.0366(17) 0.0389(16) -0.0047(14) -0.0026(14) 0.0032(15)
C17 0.0335(19) 0.0351(17) 0.0452(17) -0.0080(14) 0.0001(15) 0.0009(15)
C4 0.042(2) 0.045(2) 0.0420(17) 0.0131(15) 0.0080(15) 0.0108(16)
C3 0.037(2) 0.055(2) 0.0327(16) 0.0034(15) -0.0023(14) -0.0053(17)
C12 0.0308(18) 0.0425(18) 0.0366(16) -0.0004(14) 0.0094(14) 0.0058(15)

loop_
_atom_type_symbol
_atom_type_description
_atom_type_scat_dispersion_real
_atom_type_scat_dispersion_imag
_atom_type_scat_source
C C 0.0033 0.0016 'International Tables Vol C Tables 4.2.6.8 and 6.1.1.4'
H H 0.0000 0.0000 'International Tables Vol C Tables 4.2.6.8 and 6.1.1.4'
O O 0.0106 0.0060 'International Tables Vol C Tables 4.2.6.8 and 6.1.1.4'
P P 0.1023 0.0942 'International Tables Vol C Tables 4.2.6.8 and 6.1.1.4'

loop_
_geom_angle_atom_site_label_1
_geom_angle_atom_site_label_2
_geom_angle_atom_site_label_3
_geom_angle
O1 P1 O3 98.14(10)
O1 P1 O2 102.45(9)
O3 P1 O2 95.32(9)
C13 O3 P1 115.74(16)
C1 O1 P1 127.03(15)
C7 O2 P1 120.85(17)
C18 C13 C14 121.4(3)
C18 C13 O3 120.3(2)
C14 C13 O3 118.2(2)
C4 C5 C6 120.2(3)
C2 C1 C6 121.8(3)
C2 C1 O1 119.3(2)
C6 C1 O1 118.8(2)
C8 C9 C10 120.4(3)
C7 C8 C9 119.9(3)
C13 C18 C17 118.8(3)
C1 C2 C3 119.0(3)
C12 C11 C10 121.2(3)
C15 C14 C13 119.1(3)
C15 C16 C17 119.3(3)
C8 C7 C12 120.2(3)
C8 C7 O2 123.2(2)
C12 C7 O2 116.6(2)
C14 C15 C16 120.5(3)
C1 C6 C5 118.5(3)
C11 C10 C9 119.1(3)
C18 C17 C16 120.8(3)
C5 C4 C3 120.4(3)
C4 C3 C2 120.0(3)
C11 C12 C7 119.2(3)

loop_
_geom_bond_atom_site_label_1
_geom_bond_atom_site_label_2
_geom_bond_distance
P1 O1 1.6034(19)
P1 O3 1.6322(19)
P1 O2 1.6394(18)
O3 C13 1.412(3)
O1 C1 1.405(3)
O2 C7 1.388(3)
C13 C18 1.376(4)
C13 C14 1.382(4)
C5 C4 1.378(4)
C5 C6 1.390(4)
C1 C2 1.374(4)
C1 C6 1.380(3)
C9 C8 1.378(4)
C9 C10 1.384(4)
C8 C7 1.377(4)
C18 C17 1.377(4)
C2 C3 1.385(4)
C11 C12 1.375(4)
C11 C10 1.377(4)
C14 C15 1.374(4)
C16 C15 1.383(4)
C16 C17 1.387(4)
C7 C12 1.387(3)
C4 C3 1.378(4)
